data_1503308
loop_
_publ_author_name
'Al-Hashimi, Mohammed'
'Labram, John G.'
'Watkins, Scott'
'Motevalli, Majid'
'Anthopoulos, Thomas D.'
'Heeney, Martin'

_publ_section_title
;
 Synthesis and characterization of fused
 pyrrolo[3,2-d:4,5-d']bisthiazole-containing polymers.
;
_journal_issue 23
_journal_name_full 'Organic letters'
_journal_page_first 5478
_journal_page_last 5481
_journal_paper_doi 10.1021/ol102344m
_journal_volume 12
_journal_year 2010
_chemical_formula_moiety 'C12 H18 Br2 N2 S2 Si2'
_chemical_formula_sum 'C12 H18 Br2 N2 S2 Si2'
_chemical_formula_weight 470.40
_chemical_name_systematic
;
 ?
;
_space_group_IT_number 86
_symmetry_cell_setting tetragonal
_symmetry_Int_Tables_number 86
_symmetry_space_group_name_Hall '-P 4bc'
_symmetry_space_group_name_H-M 'P 42/n :2'
_atom_sites_solution_hydrogens geom
_atom_sites_solution_primary direct
_atom_sites_solution_secondary difmap
_audit_creation_method SHELXL-97
_cell_angle_alpha 90.00
_cell_angle_beta 90.00
_cell_angle_gamma 90.00
_cell_formula_units_Z 8
_cell_length_a 23.9704(10)
_cell_length_b 23.9704(10)
_cell_length_c 6.9043(5)
_cell_measurement_reflns_used 51623
_cell_measurement_temperature 120(2)
_cell_measurement_theta_max 27.48
_cell_measurement_theta_min 2.91
_cell_volume 3967.1(4)
_computing_cell_refinement 'DENZO (Otwinowski & Minor, 1997) & COLLECT (Hooft, R.W.W., 1998)'
_computing_data_collection 'COLLECT (Hooft, R.W.W., 1998)'
_computing_data_reduction 'DENZO (Otwinowski & Minor, 1997) & COLLECT (Hooft, R.W.W., 1998)'
_computing_molecular_graphics 'Ortep-3 for Windows (Farrugia, 1997)'
_computing_publication_material 'WinGX publication routines (Farrugia, 1999)'
_computing_structure_refinement 'SHELXL-97 (Sheldrick, 2008)'
_computing_structure_solution 'SHELXS-97 (Sheldrick, 2008)'
_diffrn_ambient_temperature 120(2)
_diffrn_detector_area_resol_mean 9.091
_diffrn_measured_fraction_theta_full 0.984
_diffrn_measured_fraction_theta_max 0.984
_diffrn_measurement_device_type 'Bruker-Nonius Roper CCD camera on \k-goniostat'
_diffrn_measurement_method '\f & \w scans'
_diffrn_radiation_monochromator graphite
_diffrn_radiation_source 'Bruker-Nonius FR591 rotating anode'
_diffrn_radiation_type MoK\a
_diffrn_radiation_wavelength 0.71073
_diffrn_reflns_av_R_equivalents 0.1533
_diffrn_reflns_av_sigmaI/netI 0.1408
_diffrn_reflns_limit_h_max 31
_diffrn_reflns_limit_h_min -30
_diffrn_reflns_limit_k_max 25
_diffrn_reflns_limit_k_min -29
_diffrn_reflns_limit_l_max 8
_diffrn_reflns_limit_l_min -8
_diffrn_reflns_number 25706
_diffrn_reflns_theta_full 27.64
_diffrn_reflns_theta_max 27.64
_diffrn_reflns_theta_min 3.19
_exptl_absorpt_coefficient_mu 4.411
_exptl_absorpt_correction_T_max 0.9170
_exptl_absorpt_correction_T_min 0.5210
_exptl_absorpt_correction_type multi-scan
_exptl_absorpt_process_details 'SADABS 2007/2 (Sheldrick, G.M., 2007)'
_exptl_crystal_colour colourless
_exptl_crystal_density_diffrn 1.575
_exptl_crystal_density_method 'not measured'
_exptl_crystal_description plate
_exptl_crystal_F_000 1872
_exptl_crystal_size_max 0.17
_exptl_crystal_size_mid 0.11
_exptl_crystal_size_min 0.02
_refine_diff_density_max 0.515
_refine_diff_density_min -0.550
_refine_diff_density_rms 0.123
_refine_ls_extinction_coef 0.00035(12)
_refine_ls_extinction_expression Fc^*^=kFc[1+0.001xFc^2^\l^3^/sin(2\q)]^-1/4^
_refine_ls_extinction_method SHELXL
_refine_ls_goodness_of_fit_ref 1.018
_refine_ls_hydrogen_treatment constr
_refine_ls_matrix_type full
_refine_ls_number_parameters 188
_refine_ls_number_reflns 4542
_refine_ls_number_restraints 0
_refine_ls_restrained_S_all 1.018
_refine_ls_R_factor_all 0.1538
_refine_ls_R_factor_gt 0.0624
_refine_ls_shift/su_max 0.001
_refine_ls_shift/su_mean 0.000
_refine_ls_structure_factor_coef Fsqd
_refine_ls_weighting_details 'calc w=1/[\s^2^(Fo^2^)+(0.0360P)^2^+0.8983P] where P=(Fo^2^+2Fc^2^)/3'
_refine_ls_weighting_scheme calc
_refine_ls_wR_factor_gt 0.0994
_refine_ls_wR_factor_ref 0.1206
_reflns_number_gt 2356
_reflns_number_total 4542
_reflns_threshold_expression >2\s(I)
_cod_data_source_file ol102344m_si_002.cif
_cod_data_source_block ma-1415
_cod_depositor_comments
;
The following automatic conversions were performed:

'_exptl_absorpt_correction_type' value 'Multi-scan' changed to
'multi-scan' according to
/home/saulius/struct/CIF-dictionaries/cif_core.dic dictionary named
'cif_core.dic' version 2.4.2 from 2011-04-26.

Automatic conversion script
Id: cif_fix_values 1715 2011-07-08 13:25:40Z adriana 
;
_cod_original_sg_symbol_H-M 'P 42/n'
_cod_database_code 1503308

loop_
_symmetry_equiv_pos_as_xyz
'x, y, z'
'-x+1/2, -y+1/2, z'
'-y, x+1/2, z+1/2'
'y+1/2, -x, z+1/2'
'-x, -y, -z'
'x-1/2, y-1/2, -z'
'y, -x-1/2, -z-1/2'
'-y-1/2, x, -z-1/2'

loop_
_atom_site_label
_atom_site_type_symbol
_atom_site_fract_x
_atom_site_fract_y
_atom_site_fract_z
_atom_site_U_iso_or_equiv
_atom_site_adp_type
_atom_site_occupancy
_atom_site_symmetry_multiplicity
_atom_site_calc_flag
_atom_site_refinement_flags
C1 C 0.6073(2) 0.5465(2) 0.0822(8) 0.0338(14) Uani 1 1 d .
C2 C 0.5873(2) 0.5984(2) 0.0276(8) 0.0333(14) Uani 1 1 d .
C3 C 0.5229(2) 0.5188(2) 0.0130(8) 0.0287(13) Uani 1 1 d .
C4 C 0.6426(2) 0.6869(2) 0.2761(9) 0.0437(17) Uani 1 1 d .
H4A H 0.6677 0.6581 0.3267 0.066 Uiso 1 1 calc R
H4B H 0.6093 0.6891 0.3580 0.066 Uiso 1 1 calc R
H4C H 0.6619 0.7230 0.2765 0.066 Uiso 1 1 calc R
C5 C 0.5688(2) 0.7186(2) -0.0730(9) 0.0442(17) Uani 1 1 d .
H5A H 0.5846 0.7563 -0.0762 0.066 Uiso 1 1 calc R
H5B H 0.5358 0.7183 0.0109 0.066 Uiso 1 1 calc R
H5C H 0.5581 0.7074 -0.2043 0.066 Uiso 1 1 calc R
C6 C 0.6833(2) 0.6672(3) -0.1414(9) 0.0478(17) Uani 1 1 d .
H6A H 0.7106 0.6402 -0.0928 0.072 Uiso 1 1 calc R
H6B H 0.7004 0.7043 -0.1464 0.072 Uiso 1 1 calc R
H6C H 0.6713 0.6563 -0.2716 0.072 Uiso 1 1 calc R
C7 C 0.4589(2) 0.6096(2) 0.4233(8) 0.0316(14) Uani 1 1 d .
C8 C 0.4829(2) 0.5245(2) 0.4769(8) 0.0331(14) Uani 1 1 d .
C9 C 0.4074(2) 0.5880(2) 0.3869(8) 0.0328(14) Uani 1 1 d .
C10 C 0.3512(3) 0.6413(3) 0.0419(9) 0.059(2) Uani 1 1 d .
H10A H 0.3578 0.6078 -0.0362 0.088 Uiso 1 1 calc R
H10B H 0.3836 0.6661 0.0322 0.088 Uiso 1 1 calc R
H10C H 0.3180 0.6607 -0.0058 0.088 Uiso 1 1 calc R
C11 C 0.3219(3) 0.6825(3) 0.4547(11) 0.060(2) Uani 1 1 d .
H11A H 0.2861 0.6978 0.4116 0.090 Uiso 1 1 calc R
H11B H 0.3510 0.7110 0.4424 0.090 Uiso 1 1 calc R
H11C H 0.3189 0.6708 0.5903 0.090 Uiso 1 1 calc R
C12 C 0.2858(2) 0.5669(2) 0.3248(10) 0.0487(18) Uani 1 1 d .
H12A H 0.2819 0.5564 0.4613 0.073 Uiso 1 1 calc R
H12B H 0.2963 0.5340 0.2488 0.073 Uiso 1 1 calc R
H12C H 0.2503 0.5817 0.2769 0.073 Uiso 1 1 calc R
N1 N 0.57219(19) 0.50215(18) 0.0754(6) 0.0315(11) Uani 1 1 d .
N2 N 0.50171(18) 0.57552(18) 0.4711(6) 0.0313(12) Uani 1 1 d .
Si1 Si 0.62181(7) 0.66881(7) 0.0236(2) 0.0350(4) Uani 1 1 d .
Si2 Si 0.34047(7) 0.62087(7) 0.3013(3) 0.0372(4) Uani 1 1 d .
S1 S 0.51896(6) 0.58865(6) -0.0385(2) 0.0327(4) Uani 1 1 d .
S2 S 0.41304(6) 0.51691(6) 0.4217(2) 0.0329(4) Uani 1 1 d .
Br1 Br 0.68096(2) 0.53432(2) 0.16983(9) 0.0418(2) Uani 1 1 d .
Br2 Br 0.47566(3) 0.68685(2) 0.40733(10) 0.0432(2) Uani 1 1 d .

loop_
_atom_site_aniso_label
_atom_site_aniso_U_11
_atom_site_aniso_U_22
_atom_site_aniso_U_33
_atom_site_aniso_U_23
_atom_site_aniso_U_13
_atom_site_aniso_U_12
C1 0.024(3) 0.045(4) 0.033(4) -0.002(3) -0.007(3) 0.004(3)
C2 0.031(3) 0.041(4) 0.028(3) -0.010(3) 0.003(3) 0.007(3)
C3 0.030(3) 0.036(3) 0.020(3) -0.007(3) -0.002(3) 0.005(2)
C4 0.039(4) 0.041(4) 0.051(4) -0.004(3) 0.002(3) 0.005(3)
C5 0.033(4) 0.050(4) 0.049(4) 0.002(3) -0.004(3) 0.002(3)
C6 0.031(3) 0.054(4) 0.058(5) 0.007(4) 0.003(3) 0.006(3)
C7 0.035(3) 0.033(3) 0.027(3) -0.002(3) 0.003(3) 0.002(3)
C8 0.040(4) 0.037(4) 0.023(3) 0.002(3) -0.005(3) 0.003(3)
C9 0.040(4) 0.032(3) 0.027(3) -0.002(3) 0.002(3) 0.001(3)
C10 0.049(4) 0.072(5) 0.055(5) 0.024(4) -0.011(4) 0.007(4)
C11 0.045(4) 0.046(4) 0.089(6) -0.015(4) 0.007(4) 0.012(3)
C12 0.035(4) 0.044(4) 0.067(5) 0.006(4) -0.011(3) 0.001(3)
N1 0.033(3) 0.035(3) 0.026(3) -0.004(2) 0.002(2) 0.000(2)
N2 0.031(3) 0.032(3) 0.031(3) 0.001(2) -0.001(2) -0.003(2)
Si1 0.0302(9) 0.0364(10) 0.0383(10) -0.0007(8) 0.0000(8) 0.0011(8)
Si2 0.0342(10) 0.0338(10) 0.0436(11) 0.0024(8) -0.0017(9) 0.0023(8)
S1 0.0290(8) 0.0388(9) 0.0303(8) -0.0024(7) -0.0037(7) 0.0057(7)
S2 0.0345(8) 0.0309(8) 0.0334(9) 0.0015(7) -0.0009(7) -0.0010(7)
Br1 0.0274(3) 0.0458(4) 0.0523(4) 0.0017(3) -0.0055(3) 0.0034(3)
Br2 0.0414(4) 0.0316(4) 0.0567(5) -0.0026(3) 0.0029(3) -0.0049(3)

loop_
_atom_type_symbol
_atom_type_description
_atom_type_scat_dispersion_real
_atom_type_scat_dispersion_imag
_atom_type_scat_source
C C 0.0033 0.0016 'International Tables Vol C Tables 4.2.6.8 and 6.1.1.4'
H H 0.0000 0.0000 'International Tables Vol C Tables 4.2.6.8 and 6.1.1.4'
N N 0.0061 0.0033 'International Tables Vol C Tables 4.2.6.8 and 6.1.1.4'
Si Si 0.0817 0.0704 'International Tables Vol C Tables 4.2.6.8 and 6.1.1.4'
S S 0.1246 0.1234 'International Tables Vol C Tables 4.2.6.8 and 6.1.1.4'
Br Br -0.2901 2.4595 'International Tables Vol C Tables 4.2.6.8 and 6.1.1.4'

loop_
_geom_angle_atom_site_label_1
_geom_angle_atom_site_label_2
_geom_angle_atom_site_label_3
_geom_angle
_geom_angle_site_symmetry_1
_geom_angle_site_symmetry_3
N1 C1 C2 118.7(5) . .
N1 C1 Br1 118.0(4) . .
C2 C1 Br1 123.2(4) . .
C1 C2 S1 106.3(4) . .
C1 C2 Si1 131.2(4) . .
S1 C2 Si1 122.5(3) . .
N1 C3 C3 122.5(6) . 5_665
N1 C3 S1 114.4(4) . .
C3 C3 S1 123.1(6) 5_665 .
Si1 C4 H4A 109.5 . .
Si1 C4 H4B 109.5 . .
H4A C4 H4B 109.5 . .
Si1 C4 H4C 109.5 . .
H4A C4 H4C 109.5 . .
H4B C4 H4C 109.5 . .
Si1 C5 H5A 109.5 . .
Si1 C5 H5B 109.5 . .
H5A C5 H5B 109.5 . .
Si1 C5 H5C 109.5 . .
H5A C5 H5C 109.5 . .
H5B C5 H5C 109.5 . .
Si1 C6 H6A 109.5 . .
Si1 C6 H6B 109.5 . .
H6A C6 H6B 109.5 . .
Si1 C6 H6C 109.5 . .
H6A C6 H6C 109.5 . .
H6B C6 H6C 109.5 . .
N2 C7 C9 120.2(5) . .
N2 C7 Br2 116.4(4) . .
C9 C7 Br2 123.5(4) . .
N2 C8 C8 124.3(7) . 5_666
N2 C8 S2 115.3(4) . .
C8 C8 S2 120.4(6) 5_666 .
C7 C9 S2 106.2(4) . .
C7 C9 Si2 132.2(4) . .
S2 C9 Si2 121.5(3) . .
Si2 C10 H10A 109.5 . .
Si2 C10 H10B 109.5 . .
H10A C10 H10B 109.5 . .
Si2 C10 H10C 109.5 . .
H10A C10 H10C 109.5 . .
H10B C10 H10C 109.5 . .
Si2 C11 H11A 109.5 . .
Si2 C11 H11B 109.5 . .
H11A C11 H11B 109.5 . .
Si2 C11 H11C 109.5 . .
H11A C11 H11C 109.5 . .
H11B C11 H11C 109.5 . .
Si2 C12 H12A 109.5 . .
Si2 C12 H12B 109.5 . .
H12A C12 H12B 109.5 . .
Si2 C12 H12C 109.5 . .
H12A C12 H12C 109.5 . .
H12B C12 H12C 109.5 . .
C3 N1 C1 109.3(4) . .
C8 N2 C7 108.2(4) . .
C6 Si1 C4 111.4(3) . .
C6 Si1 C5 109.5(3) . .
C4 Si1 C5 111.6(3) . .
C6 Si1 C2 109.8(3) . .
C4 Si1 C2 108.2(3) . .
C5 Si1 C2 106.3(2) . .
C12 Si2 C11 109.5(3) . .
C12 Si2 C10 111.4(3) . .
C11 Si2 C10 111.5(3) . .
C12 Si2 C9 106.5(3) . .
C11 Si2 C9 110.8(3) . .
C10 Si2 C9 107.0(3) . .
C3 S1 C2 91.4(3) . .
C8 S2 C9 90.1(3) . .

loop_
_geom_bond_atom_site_label_1
_geom_bond_atom_site_label_2
_geom_bond_distance
_geom_bond_site_symmetry_2
C1 N1 1.356(7) .
C1 C2 1.385(7) .
C1 Br1 1.890(5) .
C2 S1 1.717(6) .
C2 Si1 1.880(6) .
C3 N1 1.319(6) .
C3 C3 1.432(10) 5_665
C3 S1 1.715(6) .
C4 Si1 1.865(6) .
C4 H4A 0.9800 .
C4 H4B 0.9800 .
C4 H4C 0.9800 .
C5 Si1 1.866(6) .
C5 H5A 0.9800 .
C5 H5B 0.9800 .
C5 H5C 0.9800 .
C6 Si1 1.864(6) .
C6 H6A 0.9800 .
C6 H6B 0.9800 .
C6 H6C 0.9800 .
C7 N2 1.352(7) .
C7 C9 1.362(7) .
C7 Br2 1.897(5) .
C8 N2 1.304(6) .
C8 C8 1.469(11) 5_666
C8 S2 1.727(6) .
C9 S2 1.727(6) .
C9 Si2 1.883(6) .
C10 Si2 1.875(7) .
C10 H10A 0.9800 .
C10 H10B 0.9800 .
C10 H10C 0.9800 .
C11 Si2 1.870(6) .
C11 H11A 0.9800 .
C11 H11B 0.9800 .
C11 H11C 0.9800 .
C12 Si2 1.848(6) .
C12 H12A 0.9800 .
C12 H12B 0.9800 .
C12 H12C 0.9800 .

loop_
_geom_torsion_atom_site_label_1
_geom_torsion_atom_site_label_2
_geom_torsion_atom_site_label_3
_geom_torsion_atom_site_label_4
_geom_torsion
_geom_torsion_site_symmetry_1
N1 C1 C2 S1 -0.5(7) .
Br1 C1 C2 S1 -179.6(3) .
N1 C1 C2 Si1 178.1(4) .
Br1 C1 C2 Si1 -0.9(8) .
N2 C7 C9 S2 1.4(7) .
Br2 C7 C9 S2 -179.6(3) .
N2 C7 C9 Si2 -175.1(4) .
Br2 C7 C9 Si2 3.9(8) .
C3 C3 N1 C1 178.9(6) 5_665
S1 C3 N1 C1 0.1(6) .
C2 C1 N1 C3 0.3(7) .
Br1 C1 N1 C3 179.4(4) .
C8 C8 N2 C7 179.7(7) 5_666
S2 C8 N2 C7 0.7(6) .
C9 C7 N2 C8 -1.4(7) .
Br2 C7 N2 C8 179.5(4) .
C1 C2 Si1 C6 60.5(6) .
S1 C2 Si1 C6 -121.0(4) .
C1 C2 Si1 C4 -61.2(6) .
S1 C2 Si1 C4 117.3(4) .
C1 C2 Si1 C5 178.9(5) .
S1 C2 Si1 C5 -2.7(4) .
C7 C9 Si2 C12 -170.9(6) .
S2 C9 Si2 C12 13.0(4) .
C7 C9 Si2 C11 -51.9(6) .
S2 C9 Si2 C11 132.0(4) .
C7 C9 Si2 C10 69.8(6) .
S2 C9 Si2 C10 -106.2(4) .
N1 C3 S1 C2 -0.4(5) .
C3 C3 S1 C2 -179.1(6) 5_665
C1 C2 S1 C3 0.5(4) .
Si1 C2 S1 C3 -178.3(4) .
N2 C8 S2 C9 0.0(5) .
C8 C8 S2 C9 -179.0(6) 5_666
C7 C9 S2 C8 -0.7(4) .
Si2 C9 S2 C8 176.3(4) .
